data_1538918
loop_
_publ_author_name
'Mueller, B.G.'

_publ_section_title
;
 Neue komplexe Fluoride mit Ag2+ und Pd2+: Na M(II) Zr2 F11 (M(II) = Ag,
 Pd) und Ag Pd Zr2 F11
;
_journal_name_full 'Zeitschrift fuer Anorganische und Allgemeine Chemie'
_journal_page_first 205
_journal_page_last 211
_journal_volume 553
_journal_year 1987
_chemical_formula_sum 'F11 Na Pd Zr2'
_chemical_name_systematic 'Na Pd Zr2 F11'
_space_group_IT_number 2
_symmetry_space_group_name_Hall '-P 1'
_symmetry_space_group_name_H-M 'P -1'
_cell_angle_alpha 106.72
_cell_angle_beta 112.24
_cell_angle_gamma 97.98
_cell_formula_units_Z 1
_cell_length_a 7.91
_cell_length_b 5.746
_cell_length_c 5.745
_cell_volume 222.251
_citation_journal_id_ASTM ZAACAB
_cod_data_source_file Mueller_ZAACAB_1987_1889.cif
_cod_data_source_block F11Na1Pd1Zr2
_cod_original_cell_volume 222.2507
_cod_original_formula_sum 'F11 Na1 Pd1 Zr2'
_cod_database_code 1538918

loop_
_symmetry_equiv_pos_as_xyz
x,y,z
-x,-y,-z

loop_
_atom_site_label
_atom_site_type_symbol
_atom_site_fract_x
_atom_site_fract_y
_atom_site_fract_z
_atom_site_occupancy
_atom_site_U_iso_or_equiv
Na1 Na+1 0 0 0 1 0.0
F2 F-1 0.3479 0.7396 0.6087 1 0.0
F1 F-1 0.5 0.5 0 1 0.0
F4 F-1 0.6985 0.2033 0.9189 1 0.0
Zr1 Zr+4 0.2313 0.4993 0.732 1 0.0
Pd1 Pd+2 0.5 0 0.5 1 0.0
F6 F-1 0.9998 0.3344 0.3349 1 0.0
F3 F-1 0.3011 0.2207 0.5037 1 0.0
F5 F-1 0.1098 0.2662 0.8434 1 0.0
